data_4346843
loop_
_publ_author_name
'Sil, Debangsu'
'Bhowmik, Susovan'
'Khan, Firoz Shah Tuglak'
'Rath, Sankar Prasad'

_publ_section_title
;
 Experimental and Theoretical Investigation of a Series of Novel
 Dimanganese(III) \m-Hydroxo Bisporphyrins: Magneto-Structural Correlation
 and Effect of Metal Spin on Porphyrin Core Deformation.
;
_journal_issue 7
_journal_name_full 'Inorganic chemistry'
_journal_page_first 3239
_journal_page_last 3251
_journal_paper_doi 10.1021/acs.inorgchem.5b02226
_journal_volume 55
_journal_year 2016
_chemical_formula_sum 'C163 H189 I6 Mn4 N16 O2'
_chemical_formula_weight 3385.45
_space_group_crystal_system triclinic
_space_group_IT_number 2
_space_group_name_Hall '-P 1'
_space_group_name_H-M_alt 'P -1'
_atom_sites_solution_hydrogens mixed
_audit_creation_method SHELXL-2014
_cell_angle_alpha 87.856(5)
_cell_angle_beta 74.193(5)
_cell_angle_gamma 71.326(5)
_cell_formula_units_Z 1
_cell_length_a 14.840(5)
_cell_length_b 14.997(5)
_cell_length_c 19.268(5)
_cell_measurement_reflns_used 999
_cell_measurement_temperature 100(2)
_cell_measurement_theta_max 27.5
_cell_measurement_theta_min 2.5
_cell_volume 3903(2)
_computing_cell_refinement 'Bruker SAINT'
_computing_data_collection 'Bruker APEX'
_computing_data_reduction 'Bruker SAINT'
_computing_molecular_graphics 'SHELXL 5.1, XP (Sheldrick, 1994)'
_computing_publication_material SHELXS-97
_computing_structure_refinement 'SHELXL-2014 (Sheldrick, 2014)'
_computing_structure_solution 'SHELXS-97 (Sheldrick, 2008)'
_diffrn_ambient_temperature 100(2)
_diffrn_measured_fraction_theta_full 0.910
_diffrn_measured_fraction_theta_max 0.910
_diffrn_measurement_device_type 'Bruker SMART APEX'
_diffrn_measurement_method \w
_diffrn_radiation_type MoK\a
_diffrn_radiation_wavelength 0.71069
_diffrn_reflns_av_R_equivalents 0.0401
_diffrn_reflns_av_unetI/netI 0.1159
_diffrn_reflns_Laue_measured_fraction_full 0.910
_diffrn_reflns_Laue_measured_fraction_max 0.910
_diffrn_reflns_limit_h_max 17
_diffrn_reflns_limit_h_min -13
_diffrn_reflns_limit_k_max 18
_diffrn_reflns_limit_k_min -18
_diffrn_reflns_limit_l_max 21
_diffrn_reflns_limit_l_min -23
_diffrn_reflns_number 16643
_diffrn_reflns_point_group_measured_fraction_full 0.910
_diffrn_reflns_point_group_measured_fraction_max 0.910
_diffrn_reflns_theta_full 25.000
_diffrn_reflns_theta_max 25.500
_diffrn_reflns_theta_min 2.096
_diffrn_source 'fine-focus sealed tube'
_exptl_absorpt_coefficient_mu 1.559
_exptl_absorpt_correction_T_max 0.830
_exptl_absorpt_correction_T_min 0.720
_exptl_absorpt_correction_type multi-scan
_exptl_absorpt_process_details 'SADABS 2.05 (Sheldrick, 2002)'
_exptl_crystal_colour 'dark red'
_exptl_crystal_density_diffrn 1.440
_exptl_crystal_description block
_exptl_crystal_F_000 1713
_exptl_crystal_size_max 0.220
_exptl_crystal_size_mid 0.180
_exptl_crystal_size_min 0.120
_refine_diff_density_max 1.404
_refine_diff_density_min -1.351
_refine_diff_density_rms 0.129
_refine_ls_extinction_method none
_refine_ls_goodness_of_fit_ref 1.038
_refine_ls_hydrogen_treatment constr
_refine_ls_matrix_type full
_refine_ls_number_parameters 914
_refine_ls_number_reflns 13208
_refine_ls_number_restraints 18
_refine_ls_restrained_S_all 1.038
_refine_ls_R_factor_all 0.1695
_refine_ls_R_factor_gt 0.0907
_refine_ls_shift/su_max 0.000
_refine_ls_shift/su_mean 0.000
_refine_ls_structure_factor_coef Fsqd
_refine_ls_weighting_details 'w=1/[\s^2^(Fo^2^)+(0.0473P)^2^+42.7014P] where P=(Fo^2^+2Fc^2^)/3'
_refine_ls_weighting_scheme calc
_refine_ls_wR_factor_gt 0.1738
_refine_ls_wR_factor_ref 0.2107
_reflns_Friedel_coverage 0.000
_reflns_number_gt 7420
_reflns_number_total 13208
_reflns_threshold_expression 'I > 2\s(I)'
_cod_data_source_file ic5b02226_si_004.cif
_cod_data_source_block 19aprb_0m
_cod_database_code 4346843
_shelx_space_group_comment
;
The symmetry employed for this shelxl refinement is uniquely defined
by the following loop, which should always be used as a source of
symmetry information in preference to the above space-group names.
They are only intended as comments.
;
_shelx_estimated_absorpt_t_min 0.726
_shelx_estimated_absorpt_t_max 0.835
_shelxl_version_number 2014-3

loop_
_space_group_symop_operation_xyz
'x, y, z'
'-x, -y, -z'

loop_
_atom_site_label
_atom_site_type_symbol
_atom_site_fract_x
_atom_site_fract_y
_atom_site_fract_z
_atom_site_U_iso_or_equiv
_atom_site_adp_type
_atom_site_occupancy
_atom_site_site_symmetry_order
_atom_site_calc_flag
_atom_site_refinement_flags_posn
_atom_site_refinement_flags_adp
_atom_site_refinement_flags_occupancy
_atom_site_disorder_assembly
_atom_site_disorder_group
Mn1 Mn 0.81743(10) 0.49001(10) 0.35818(8) 0.0280(4) Uani 1 1 d . . . . .
Mn2 Mn 0.87337(10) 0.46511(10) 0.15653(8) 0.0284(4) Uani 1 1 d . . . . .
I1 I 0.48015(13) 0.16699(14) 0.2427(2) 0.0675(9) Uani 0.711(8) 1 d . . P A .
I1A I 0.4977(3) 0.1456(3) 0.2749(3) 0.0448(13) Uiso 0.289(8) 1 d . . P A 1
I2 I 0.38482(6) 0.01976(6) 0.27125(4) 0.0466(2) Uani 1 1 d . . . . .
I3 I 0.28449(7) -0.12117(7) 0.29593(7) 0.0854(4) Uani 1 1 d . . . . .
O1 O 0.8733(5) 0.5030(5) 0.2545(3) 0.0312(16) Uani 1 1 d . . . . .
N1 N 0.7504(5) 0.6263(5) 0.3900(5) 0.0288(19) Uani 1 1 d . . . . .
N2 N 0.9346(6) 0.4933(5) 0.3885(5) 0.031(2) Uani 1 1 d . . . . .
N3 N 0.8670(6) 0.3492(5) 0.3647(5) 0.0302(19) Uani 1 1 d . . . . .
N4 N 0.6845(6) 0.4828(5) 0.3618(4) 0.0286(19) Uani 1 1 d . . . . .
N101 N 0.8572(6) 0.5919(6) 0.1154(5) 0.034(2) Uani 1 1 d . . . . .
N102 N 1.0207(5) 0.4288(5) 0.1150(4) 0.0264(18) Uani 1 1 d . . . . .
N103 N 0.8927(6) 0.3269(5) 0.1638(4) 0.0273(19) Uani 1 1 d . . . . .
N104 N 0.7297(6) 0.4897(5) 0.1635(4) 0.031(2) Uani 1 1 d . . . . .
C1 C 0.6658(7) 0.6854(7) 0.3732(6) 0.034(2) Uani 1 1 d . . . . .
C2 C 0.6516(7) 0.7827(7) 0.3925(5) 0.028(2) Uani 1 1 d . . . . .
C3 C 0.7236(7) 0.7813(7) 0.4233(5) 0.031(2) Uani 1 1 d . . . . .
C4 C 0.7868(6) 0.6856(6) 0.4188(5) 0.022(2) Uani 1 1 d . . . . .
C5 C 0.8780(7) 0.6573(7) 0.4346(5) 0.031(2) Uani 1 1 d . . . . .
H5A H 0.8920 0.7024 0.4597 0.037 Uiso 1 1 calc R U . . .
C6 C 0.9495(7) 0.5704(7) 0.4171(5) 0.032(2) Uani 1 1 d . . . . .
C7 C 1.0515(7) 0.5476(8) 0.4180(6) 0.038(3) Uani 1 1 d . . . . .
C8 C 1.0993(7) 0.4610(9) 0.3853(8) 0.053(4) Uani 1 1 d . . . . .
C9 C 1.0282(7) 0.4243(8) 0.3680(7) 0.047(3) Uani 1 1 d . . . . .
C10 C 1.0415(8) 0.3324(8) 0.3481(9) 0.075(5) Uani 1 1 d . . . . .
C11 C 0.9661(8) 0.2955(7) 0.3572(6) 0.043(3) Uani 1 1 d . . . . .
C12 C 0.9722(8) 0.1967(7) 0.3635(6) 0.036(3) Uani 1 1 d . . . . .
C13 C 0.8791(8) 0.1919(7) 0.3718(6) 0.036(3) Uani 1 1 d . . . . .
C14 C 0.8165(7) 0.2860(6) 0.3699(5) 0.029(2) Uani 1 1 d . . . . .
C15 C 0.7172(7) 0.3137(7) 0.3699(5) 0.034(2) Uani 1 1 d . . . . .
H15A H 0.6891 0.2645 0.3731 0.040 Uiso 1 1 calc R U . . .
C16 C 0.6546(8) 0.4033(7) 0.3659(5) 0.031(2) Uani 1 1 d . . . . .
C17 C 0.5553(7) 0.4273(7) 0.3632(5) 0.032(2) Uani 1 1 d . . . . .
C18 C 0.5224(7) 0.5223(7) 0.3564(5) 0.029(2) Uani 1 1 d . . . . .
C19 C 0.6027(7) 0.5575(6) 0.3557(5) 0.026(2) Uani 1 1 d . . . . .
C20 C 0.6005(8) 0.6520(7) 0.3522(7) 0.041(3) Uani 1 1 d . . . . .
C21 C 0.5662(7) 0.8683(7) 0.3873(6) 0.040(3) Uani 1 1 d . . . . .
H21A H 0.5885 0.9243 0.3825 0.048 Uiso 1 1 calc R U . . .
H21B H 0.5477 0.8602 0.3429 0.048 Uiso 1 1 calc R U . . .
C22 C 0.4757(8) 0.8868(8) 0.4506(7) 0.054(3) Uani 1 1 d . . . . .
H22A H 0.4226 0.9406 0.4417 0.082 Uiso 1 1 calc R U . . .
H22B H 0.4915 0.9008 0.4944 0.082 Uiso 1 1 calc R U . . .
H22C H 0.4543 0.8309 0.4571 0.082 Uiso 1 1 calc R U . . .
C23 C 0.7376(8) 0.8632(7) 0.4575(6) 0.034(2) Uani 1 1 d . . . . .
H23A H 0.6968 0.9230 0.4427 0.041 Uiso 1 1 calc R U . . .
H23B H 0.8078 0.8602 0.4397 0.041 Uiso 1 1 calc R U . . .
C24 C 0.7088(9) 0.8625(8) 0.5400(6) 0.047(3) Uani 1 1 d . . . . .
H24A H 0.7183 0.9168 0.5601 0.071 Uiso 1 1 calc R U . . .
H24B H 0.7504 0.8042 0.5549 0.071 Uiso 1 1 calc R U . . .
H24C H 0.6392 0.8661 0.5579 0.071 Uiso 1 1 calc R U . . .
C25 C 1.0885(8) 0.6131(9) 0.4487(6) 0.048(3) Uani 1 1 d . . . . .
H25A H 1.1489 0.5758 0.4622 0.058 Uiso 1 1 calc R U . . .
H25B H 1.0381 0.6444 0.4935 0.058 Uiso 1 1 calc R U . . .
C26 C 1.1128(8) 0.6896(8) 0.3989(7) 0.048(3) Uani 1 1 d . . . . .
H26A H 1.1328 0.7315 0.4249 0.071 Uiso 1 1 calc R U . . .
H26B H 1.0541 0.7261 0.3840 0.071 Uiso 1 1 calc R U . . .
H26C H 1.1668 0.6599 0.3561 0.071 Uiso 1 1 calc R U . . .
C27 C 1.2092(8) 0.4096(9) 0.3675(9) 0.066(4) Uani 1 1 d . . . . .
H27A H 1.2209 0.3410 0.3705 0.080 Uiso 1 1 calc R U . . .
H27B H 1.2366 0.4297 0.4034 0.080 Uiso 1 1 calc R U . . .
C28 C 1.2621(8) 0.4295(9) 0.2925(8) 0.064(4) Uani 1 1 d . . . . .
H28A H 1.3326 0.3929 0.2816 0.096 Uiso 1 1 calc R U . . .
H28B H 1.2544 0.4969 0.2904 0.096 Uiso 1 1 calc R U . . .
H28C H 1.2337 0.4116 0.2570 0.096 Uiso 1 1 calc R U . . .
C29 C 1.0607(9) 0.1169(8) 0.3711(6) 0.048(3) Uani 1 1 d . . . . .
H29A H 1.1218 0.1279 0.3415 0.057 Uiso 1 1 calc R U . . .
H29B H 1.0584 0.0573 0.3523 0.057 Uiso 1 1 calc R U . . .
C30 C 1.0648(10) 0.1068(9) 0.4488(8) 0.066(4) Uani 1 1 d . . . . .
H30A H 1.1267 0.0586 0.4507 0.099 Uiso 1 1 calc R U . . .
H30B H 1.0086 0.0882 0.4772 0.099 Uiso 1 1 calc R U . . .
H30C H 1.0615 0.1672 0.4689 0.099 Uiso 1 1 calc R U . . .
C31 C 0.8457(10) 0.1074(7) 0.3855(7) 0.050(3) Uani 1 1 d . . . . .
H31A H 0.9043 0.0498 0.3745 0.061 Uiso 1 1 calc R U . . .
H31B H 0.8051 0.1057 0.3528 0.061 Uiso 1 1 calc R U . . .
C32 C 0.7846(10) 0.1079(8) 0.4645(8) 0.061(4) Uani 1 1 d . . . . .
H32A H 0.7689 0.0490 0.4722 0.092 Uiso 1 1 calc R U . . .
H32B H 0.7231 0.1614 0.4742 0.092 Uiso 1 1 calc R U . . .
H32C H 0.8229 0.1137 0.4972 0.092 Uiso 1 1 calc R U . . .
C33 C 0.4984(8) 0.3586(8) 0.3699(6) 0.042(3) Uani 1 1 d . . . . .
H33A H 0.5443 0.2967 0.3473 0.051 Uiso 1 1 calc R U . . .
H33B H 0.4477 0.3813 0.3432 0.051 Uiso 1 1 calc R U . . .
C34 C 0.4477(9) 0.3459(9) 0.4481(6) 0.050(3) Uani 1 1 d . . . . .
H34A H 0.4075 0.3049 0.4492 0.075 Uiso 1 1 calc R U . . .
H34B H 0.4051 0.4075 0.4718 0.075 Uiso 1 1 calc R U . . .
H34C H 0.4979 0.3172 0.4736 0.075 Uiso 1 1 calc R U . . .
C35 C 0.4158(7) 0.5801(8) 0.3638(6) 0.040(3) Uani 1 1 d . . . . .
H35A H 0.4137 0.6262 0.3256 0.048 Uiso 1 1 calc R U . . .
H35B H 0.3801 0.5377 0.3556 0.048 Uiso 1 1 calc R U . . .
C36 C 0.3628(8) 0.6321(9) 0.4355(7) 0.056(3) Uani 1 1 d . . . . .
H36A H 0.2969 0.6732 0.4343 0.083 Uiso 1 1 calc R U . . .
H36B H 0.4005 0.6704 0.4461 0.083 Uiso 1 1 calc R U . . .
H36C H 0.3563 0.5869 0.4730 0.083 Uiso 1 1 calc R U . . .
C101 C 0.7720(9) 0.6679(7) 0.1333(7) 0.050(3) Uani 1 1 d . . . . .
C102 C 0.7958(10) 0.7527(8) 0.1034(9) 0.062(4) Uani 1 1 d . . . . .
C103 C 0.8924(10) 0.7244(8) 0.0665(7) 0.047(3) Uani 1 1 d . . . . .
C104 C 0.9310(8) 0.6271(7) 0.0765(6) 0.036(3) Uani 1 1 d . . . . .
C105 C 1.0310(8) 0.5744(7) 0.0553(5) 0.032(2) Uani 1 1 d . . . . .
H10A H 1.0744 0.6028 0.0243 0.038 Uiso 1 1 calc R U . . .
C106 C 1.0729(7) 0.4842(7) 0.0754(5) 0.033(2) Uani 1 1 d . . . . .
C107 C 1.1784(8) 0.4371(7) 0.0653(7) 0.043(3) Uani 1 1 d . . . . .
C108 C 1.1876(8) 0.3578(9) 0.1031(8) 0.062(4) Uani 1 1 d . . . . .
C109 C 1.0902(8) 0.3511(7) 0.1318(7) 0.044(3) Uani 1 1 d . . . . .
C110 C 1.0666(8) 0.2730(8) 0.1664(7) 0.053(3) Uani 1 1 d . . . . .
C111 C 0.9775(8) 0.2576(7) 0.1718(6) 0.035(3) Uani 1 1 d . . . . .
C112 C 0.9597(7) 0.1674(7) 0.1814(5) 0.030(2) Uani 1 1 d . . . . .
C113 C 0.8664(8) 0.1830(7) 0.1760(5) 0.034(2) Uani 1 1 d . . . . .
C114 C 0.8235(7) 0.2816(7) 0.1680(5) 0.031(2) Uani 1 1 d . . . . .
C115 C 0.7256(8) 0.3282(7) 0.1677(5) 0.035(2) Uani 1 1 d . . . . .
H11A H 0.6852 0.2901 0.1685 0.041 Uiso 1 1 calc R U . . .
C116 C 0.6827(7) 0.4229(8) 0.1665(5) 0.033(2) Uani 1 1 d . . . . .
C117 C 0.5793(7) 0.4709(8) 0.1698(6) 0.038(3) Uani 1 1 d . . . . .
C118 C 0.5645(7) 0.5642(8) 0.1731(5) 0.036(3) Uani 1 1 d . . . . .
C119 C 0.6590(8) 0.5770(8) 0.1680(6) 0.042(3) Uani 1 1 d . . . . .
C120 C 0.6780(9) 0.6614(9) 0.1652(10) 0.078(5) Uani 1 1 d . . . . .
C121 C 0.7211(10) 0.8507(8) 0.1148(10) 0.078(5) Uani 1 1 d . . . . .
H12A H 0.7416 0.8882 0.0738 0.093 Uiso 1 1 calc R U . . .
H12B H 0.6562 0.8461 0.1144 0.093 Uiso 1 1 calc R U . . .
C122 C 0.7087(11) 0.9022(9) 0.1838(9) 0.087(5) Uani 1 1 d . . . . .
H12C H 0.6533 0.9611 0.1904 0.130 Uiso 1 1 calc R U . . .
H12D H 0.7695 0.9164 0.1816 0.130 Uiso 1 1 calc R U . . .
H12E H 0.6954 0.8628 0.2245 0.130 Uiso 1 1 calc R U . . .
C123 C 0.9513(10) 0.7839(8) 0.0242(7) 0.053(3) Uani 1 1 d . . . . .
H12F H 1.0024 0.7449 -0.0174 0.064 Uiso 1 1 calc R U . . .
H12G H 0.9065 0.8364 0.0048 0.064 Uiso 1 1 calc R U . . .
C124 C 1.0009(9) 0.8242(9) 0.0671(7) 0.054(3) Uani 1 1 d . . . . .
H12H H 1.0333 0.8655 0.0372 0.082 Uiso 1 1 calc R U . . .
H12I H 1.0505 0.7728 0.0824 0.082 Uiso 1 1 calc R U . . .
H12J H 0.9514 0.8605 0.1097 0.082 Uiso 1 1 calc R U . . .
C125 C 1.2575(8) 0.4749(8) 0.0239(6) 0.046(3) Uani 1 1 d . . . . .
H12K H 1.2385 0.5058 -0.0186 0.055 Uiso 1 1 calc R U . . .
H12L H 1.3195 0.4217 0.0060 0.055 Uiso 1 1 calc R U . . .
C126 C 1.2770(9) 0.5453(9) 0.0677(7) 0.057(3) Uani 1 1 d . . . . .
H12M H 1.3269 0.5700 0.0367 0.086 Uiso 1 1 calc R U . . .
H12N H 1.3012 0.5140 0.1078 0.086 Uiso 1 1 calc R U . . .
H12O H 1.2156 0.5973 0.0870 0.086 Uiso 1 1 calc R U . . .
C127 C 1.2917(11) 0.2837(13) 0.1213(15) 0.144(12) Uani 1 1 d . . . . .
H12P H 1.3422 0.3141 0.1204 0.172 Uiso 1 1 calc R U . . .
H12Q H 1.2781 0.2506 0.1665 0.172 Uiso 1 1 calc R U . . .
C128 C 1.3120(16) 0.2291(19) 0.0602(13) 0.149(11) Uani 1 1 d . . . . .
H12R H 1.3789 0.1837 0.0507 0.224 Uiso 1 1 calc R U . . .
H12S H 1.3076 0.2693 0.0192 0.224 Uiso 1 1 calc R U . . .
H12T H 1.2640 0.1952 0.0668 0.224 Uiso 1 1 calc R U . . .
C129 C 1.0319(8) 0.0730(7) 0.1853(6) 0.039(3) Uani 1 1 d . . . . .
H12U H 1.0275 0.0411 0.2290 0.046 Uiso 1 1 calc R U . . .
C130 C 1.1115(10) 0.0307(9) 0.1179(7) 0.072(4) Uani 1 1 d . . . . .
H13A H 1.1530 -0.0315 0.1272 0.108 Uiso 1 1 calc R U . . .
H13B H 1.1523 0.0717 0.1024 0.108 Uiso 1 1 calc R U . . .
H13C H 1.0815 0.0239 0.0798 0.108 Uiso 1 1 calc R U . . .
C131 C 0.8122(9) 0.1121(8) 0.1769(6) 0.044(3) Uani 1 1 d . . . . .
H13D H 0.7429 0.1390 0.2067 0.053 Uiso 1 1 calc R U . . .
H13E H 0.8442 0.0542 0.1990 0.053 Uiso 1 1 calc R U . . .
C132 C 0.8132(11) 0.0870(9) 0.1001(7) 0.062(4) Uani 1 1 d . . . . .
H13F H 0.7795 0.0400 0.1020 0.092 Uiso 1 1 calc R U . . .
H13G H 0.8818 0.0611 0.0704 0.092 Uiso 1 1 calc R U . . .
H13H H 0.7790 0.1438 0.0789 0.092 Uiso 1 1 calc R U . . .
C133 C 0.5087(8) 0.4190(9) 0.1679(7) 0.051(3) Uani 1 1 d . . . . .
H13I H 0.4401 0.4622 0.1862 0.061 Uiso 1 1 calc R U . . .
H13J H 0.5179 0.3662 0.2005 0.061 Uiso 1 1 calc R U . . .
C134 C 0.5226(9) 0.3806(9) 0.0934(7) 0.057(3) Uani 1 1 d . . . . .
H13K H 0.4730 0.3498 0.0949 0.085 Uiso 1 1 calc R U . . .
H13L H 0.5890 0.3347 0.0760 0.085 Uiso 1 1 calc R U . . .
H13M H 0.5147 0.4324 0.0606 0.085 Uiso 1 1 calc R U . . .
C135 C 0.4721(8) 0.6432(9) 0.1721(6) 0.048(3) Uani 1 1 d . . . . .
H13N H 0.4650 0.6960 0.2047 0.058 Uiso 1 1 calc R U . . .
H13O H 0.4145 0.6211 0.1916 0.058 Uiso 1 1 calc R U . . .
C136 C 0.4697(10) 0.6798(10) 0.0980(7) 0.065(4) Uani 1 1 d . . . . .
H13P H 0.4090 0.7330 0.1022 0.098 Uiso 1 1 calc R U . . .
H13Q H 0.4714 0.6294 0.0662 0.098 Uiso 1 1 calc R U . . .
H13R H 0.5273 0.7007 0.0776 0.098 Uiso 1 1 calc R U . . .
C37 C 0.5382(14) 0.7131(12) 0.3036(10) 0.022(5) Uani 0.473(13) 1 d . . P . .
H37A H 0.4938 0.7720 0.3320 0.027 Uiso 0.473(13) 1 calc R U P . .
H37B H 0.4955 0.6786 0.2942 0.027 Uiso 0.473(13) 1 calc R U P . .
C137 C 0.5937(13) 0.7419(13) 0.2281(11) 0.024(5) Uani 0.473(13) 1 d . . P . .
H13S H 0.6268 0.7855 0.2386 0.028 Uiso 0.473(13) 1 calc R U P . .
H13T H 0.5421 0.7789 0.2054 0.028 Uiso 0.473(13) 1 calc R U P . .
C37A C 1.1370(13) 0.2689(12) 0.2852(10) 0.031(5) Uani 0.527(13) 1 d . U P . .
H37C H 1.1758 0.3111 0.2647 0.037 Uiso 0.527(13) 1 calc R U P . .
H37D H 1.1779 0.2209 0.3106 0.037 Uiso 0.527(13) 1 calc R U P . .
C37B C 1.1317(13) 0.2146(12) 0.2187(10) 0.027(5) Uani 0.527(13) 1 d . . P . .
H37E H 1.1055 0.1628 0.2375 0.033 Uiso 0.527(13) 1 calc R U P . .
H37F H 1.2002 0.1850 0.1883 0.033 Uiso 0.527(13) 1 calc R U P . .
C1S C 1.0392(19) 0.6654(10) 0.2241(8) 0.089(6) Uani 1 1 d . . . . .
H1SA H 1.0619 0.6009 0.2079 0.107 Uiso 1 1 calc R U . . .
C2S C 1.1070(12) 0.7182(15) 0.2214(8) 0.085(5) Uani 1 1 d . . . . .
H2SA H 1.1763 0.6886 0.2027 0.102 Uiso 1 1 calc R U . . .
C3S C 1.0707(19) 0.8096(14) 0.2457(9) 0.089(6) Uani 1 1 d . . . . .
H3SA H 1.1146 0.8443 0.2441 0.107 Uiso 1 1 calc R U . . .
C4S C 0.9718(19) 0.8518(11) 0.2722(8) 0.090(6) Uani 1 1 d . . . . .
H4SA H 0.9474 0.9154 0.2907 0.108 Uiso 1 1 calc R U . . .
C5S C 0.9079(14) 0.8058(12) 0.2728(7) 0.080(5) Uani 1 1 d . . . . .
H5SA H 0.8388 0.8380 0.2884 0.096 Uiso 1 1 calc R U . . .
C6S C 0.9413(16) 0.7142(13) 0.2513(8) 0.084(5) Uani 1 1 d . . . . .
H6SA H 0.8947 0.6819 0.2552 0.101 Uiso 1 1 calc R U . . .
C7S C 0.5180(14) 1.0097(14) 0.0624(11) 0.031(5) Uani 0.5 1 d . U P . .
H7SA H 0.5293 1.0179 0.1076 0.038 Uiso 0.5 1 calc R U P . .
C8S C 0.4506(15) 0.9683(14) 0.0603(11) 0.036(5) Uani 0.5 1 d . U P . .
H8SA H 0.4179 0.9451 0.1030 0.043 Uiso 0.5 1 calc R U P . .
C9S C 0.5707(17) 1.0404(18) 0.0026(13) 0.054(7) Uani 0.5 1 d . . P . .
H9SA H 0.6196 1.0682 0.0049 0.064 Uiso 0.5 1 d . U P . .

loop_
_atom_site_aniso_label
_atom_site_aniso_U_11
_atom_site_aniso_U_22
_atom_site_aniso_U_33
_atom_site_aniso_U_23
_atom_site_aniso_U_13
_atom_site_aniso_U_12
Mn1 0.0251(7) 0.0228(8) 0.0289(9) -0.0008(7) -0.0090(7) 0.0033(6)
Mn2 0.0258(7) 0.0261(9) 0.0285(9) 0.0010(7) -0.0096(7) -0.0001(7)
I1 0.0694(9) 0.0398(10) 0.087(2) -0.0133(10) -0.0214(10) -0.0068(7)
I2 0.0423(4) 0.0440(5) 0.0408(5) -0.0141(4) -0.0064(3) 0.0010(4)
I3 0.0472(5) 0.0508(6) 0.1316(11) -0.0200(6) 0.0081(6) -0.0045(5)
O1 0.039(4) 0.044(4) 0.016(4) -0.003(3) -0.006(3) -0.022(3)
N1 0.029(4) 0.018(4) 0.041(6) -0.009(4) -0.017(4) -0.002(4)
N2 0.026(4) 0.019(5) 0.032(5) 0.009(4) -0.006(4) 0.012(4)
N3 0.025(4) 0.020(5) 0.032(5) 0.003(4) -0.004(4) 0.006(4)
N4 0.037(5) 0.021(5) 0.020(5) 0.004(4) -0.009(4) 0.002(4)
N101 0.042(5) 0.027(5) 0.034(5) 0.000(4) -0.020(4) -0.003(4)
N102 0.027(4) 0.027(5) 0.020(5) 0.006(4) -0.002(4) -0.006(4)
N103 0.033(4) 0.032(5) 0.016(5) -0.005(4) -0.003(4) -0.010(4)
N104 0.030(4) 0.025(5) 0.032(5) -0.009(4) -0.017(4) 0.006(4)
C1 0.022(5) 0.034(6) 0.034(6) -0.010(5) -0.007(5) 0.008(5)
C2 0.023(5) 0.026(6) 0.031(6) -0.007(4) -0.008(4) 0.000(4)
C3 0.030(5) 0.024(6) 0.029(6) -0.005(4) 0.003(5) -0.006(5)
C4 0.022(5) 0.028(6) 0.011(5) 0.000(4) -0.003(4) -0.004(4)
C5 0.035(5) 0.039(6) 0.018(6) 0.002(5) -0.008(5) -0.009(5)
C6 0.029(5) 0.038(7) 0.021(6) 0.008(5) -0.014(5) 0.005(5)
C7 0.022(5) 0.056(8) 0.030(6) 0.029(6) -0.009(5) -0.003(5)
C8 0.017(5) 0.053(8) 0.086(10) 0.036(7) -0.014(6) -0.010(6)
C9 0.021(5) 0.045(8) 0.055(8) 0.019(6) 0.010(5) -0.003(5)
C10 0.025(6) 0.022(7) 0.149(16) 0.021(8) 0.004(7) 0.006(5)
C11 0.040(6) 0.027(6) 0.038(7) 0.010(5) 0.006(5) 0.008(5)
C12 0.040(6) 0.027(6) 0.029(6) 0.006(5) -0.001(5) -0.001(5)
C13 0.061(7) 0.019(6) 0.023(6) 0.004(4) -0.019(5) -0.002(5)
C14 0.047(6) 0.022(6) 0.015(5) -0.010(4) -0.010(5) -0.005(5)
C15 0.039(6) 0.039(7) 0.025(6) 0.000(5) -0.016(5) -0.008(5)
C16 0.045(6) 0.021(6) 0.022(6) 0.002(4) -0.008(5) -0.005(5)
C17 0.036(6) 0.039(7) 0.022(6) 0.001(5) -0.008(5) -0.014(5)
C18 0.027(5) 0.035(6) 0.025(6) -0.003(5) -0.014(4) -0.004(5)
C19 0.033(5) 0.026(6) 0.016(5) -0.003(4) -0.008(4) -0.004(5)
C20 0.039(6) 0.030(6) 0.056(8) 0.003(5) -0.026(6) -0.005(5)
C21 0.038(6) 0.033(6) 0.046(7) -0.009(5) -0.021(5) 0.002(5)
C22 0.030(6) 0.040(7) 0.076(10) 0.004(7) -0.010(6) 0.007(5)
C23 0.036(6) 0.031(6) 0.038(7) -0.002(5) -0.014(5) -0.010(5)
C24 0.054(7) 0.034(7) 0.042(8) -0.010(5) -0.006(6) -0.003(6)
C25 0.029(6) 0.084(9) 0.032(7) 0.019(6) -0.019(5) -0.012(6)
C26 0.044(7) 0.048(8) 0.052(8) 0.003(6) -0.022(6) -0.009(6)
C27 0.023(6) 0.051(8) 0.121(14) 0.026(8) -0.021(7) -0.008(6)
C28 0.027(6) 0.064(9) 0.083(11) -0.029(8) 0.003(7) -0.004(6)
C29 0.061(8) 0.037(7) 0.041(8) 0.005(6) -0.027(6) 0.001(6)
C30 0.074(9) 0.047(8) 0.093(12) 0.015(8) -0.058(9) -0.014(7)
C31 0.071(8) 0.022(6) 0.066(9) -0.001(6) -0.042(7) -0.004(6)
C32 0.066(8) 0.031(7) 0.096(12) 0.029(7) -0.036(9) -0.021(6)
C33 0.049(7) 0.038(7) 0.044(7) 0.002(5) -0.014(6) -0.019(5)
C34 0.052(7) 0.063(8) 0.049(8) 0.021(6) -0.016(6) -0.037(6)
C35 0.017(5) 0.064(8) 0.039(7) -0.001(6) -0.008(5) -0.011(5)
C36 0.039(6) 0.062(9) 0.057(9) -0.019(7) -0.014(6) -0.001(6)
C101 0.053(7) 0.019(6) 0.081(10) 0.001(6) -0.046(7) 0.008(6)
C102 0.069(9) 0.019(6) 0.116(13) 0.004(7) -0.068(9) -0.003(6)
C103 0.069(9) 0.030(7) 0.050(8) 0.002(6) -0.038(7) -0.007(6)
C104 0.056(7) 0.026(6) 0.027(6) -0.004(5) -0.024(5) -0.003(5)
C105 0.052(6) 0.030(6) 0.016(5) 0.004(4) -0.006(5) -0.019(5)
C106 0.040(6) 0.027(6) 0.024(6) -0.006(5) 0.000(5) -0.005(5)
C107 0.034(6) 0.029(6) 0.051(8) 0.000(5) 0.002(5) 0.000(5)
C108 0.023(6) 0.054(9) 0.094(11) 0.033(8) -0.002(6) -0.007(6)
C109 0.033(6) 0.027(6) 0.062(9) 0.016(6) -0.012(6) 0.002(5)
C110 0.025(6) 0.039(7) 0.081(10) 0.032(7) -0.008(6) -0.002(5)
C111 0.040(6) 0.027(6) 0.032(7) 0.012(5) -0.014(5) 0.001(5)
C112 0.041(6) 0.022(6) 0.023(6) 0.003(4) -0.007(5) -0.005(5)
C113 0.043(6) 0.043(7) 0.020(6) 0.006(5) -0.010(5) -0.020(5)
C114 0.038(6) 0.034(6) 0.019(6) 0.002(4) -0.004(5) -0.014(5)
C115 0.043(6) 0.033(7) 0.023(6) 0.003(5) -0.009(5) -0.007(5)
C116 0.037(6) 0.053(7) 0.014(5) -0.003(5) -0.009(5) -0.017(5)
C117 0.020(5) 0.056(8) 0.027(6) 0.000(5) -0.006(5) 0.001(5)
C118 0.020(5) 0.059(8) 0.024(6) -0.010(5) -0.010(4) 0.001(5)
C119 0.037(6) 0.038(7) 0.042(7) -0.017(5) -0.024(5) 0.010(5)
C120 0.036(7) 0.037(8) 0.164(17) -0.028(9) -0.054(9) 0.010(6)
C121 0.064(9) 0.023(7) 0.154(17) 0.021(9) -0.062(10) 0.002(6)
C122 0.084(11) 0.034(8) 0.089(13) 0.008(8) 0.026(9) 0.010(8)
C123 0.083(9) 0.030(7) 0.042(8) 0.009(6) -0.030(7) -0.003(6)
C124 0.053(7) 0.053(8) 0.052(9) 0.003(6) -0.005(6) -0.020(6)
C125 0.036(6) 0.040(7) 0.043(7) 0.004(6) 0.005(5) -0.003(5)
C126 0.050(7) 0.071(9) 0.048(8) 0.016(7) -0.009(6) -0.023(7)
C127 0.034(8) 0.085(14) 0.25(3) -0.075(16) 0.065(13) -0.010(8)
C128 0.115(17) 0.23(3) 0.14(2) 0.13(2) -0.067(17) -0.10(2)
C129 0.053(7) 0.025(6) 0.024(6) 0.012(5) -0.001(5) -0.004(5)
C130 0.080(10) 0.045(8) 0.053(9) 0.005(7) 0.004(8) 0.013(7)
C131 0.051(7) 0.047(7) 0.034(7) 0.000(5) -0.009(6) -0.018(6)
C132 0.089(10) 0.053(8) 0.054(9) 0.002(7) -0.022(8) -0.036(8)
C133 0.035(6) 0.069(9) 0.044(8) 0.002(6) -0.010(6) -0.014(6)
C134 0.053(7) 0.077(10) 0.056(9) 0.009(7) -0.018(7) -0.040(7)
C135 0.028(5) 0.066(9) 0.035(7) -0.003(6) -0.008(5) 0.006(6)
C136 0.059(8) 0.068(10) 0.052(9) -0.003(7) -0.016(7) 0.003(7)
C37 0.033(11) 0.014(10) 0.025(12) -0.006(8) -0.007(9) -0.016(9)
C137 0.024(10) 0.018(11) 0.032(13) 0.004(9) -0.017(9) -0.004(8)
C37A 0.032(9) 0.014(9) 0.036(11) 0.002(8) -0.002(8) 0.001(7)
C37B 0.028(9) 0.017(10) 0.028(11) 0.001(8) 0.001(8) -0.003(8)
C1S 0.20(2) 0.043(9) 0.024(8) 0.003(7) -0.030(12) -0.032(12)
C2S 0.082(11) 0.132(17) 0.028(9) 0.017(10) -0.014(8) -0.019(11)
C3S 0.16(2) 0.089(15) 0.049(11) 0.013(9) -0.035(12) -0.082(14)
C4S 0.18(2) 0.052(10) 0.033(9) 0.017(7) -0.023(12) -0.044(13)
C5S 0.120(14) 0.071(12) 0.028(8) 0.015(8) -0.003(8) -0.019(11)
C6S 0.155(18) 0.084(13) 0.026(8) 0.011(8) -0.006(10) -0.071(13)
C7S 0.031(6) 0.035(6) 0.022(6) 0.003(4) -0.016(5) 0.004(4)
C8S 0.038(6) 0.035(6) 0.027(6) 0.005(5) -0.009(5) -0.001(4)
C9S 0.043(13) 0.064(17) 0.040(15) -0.011(13) -0.026(12) 0.016(12)

loop_
_atom_type_symbol
_atom_type_description
_atom_type_scat_dispersion_real
_atom_type_scat_dispersion_imag
_atom_type_scat_source
C C 0.0033 0.0016 'International Tables Vol C Tables 4.2.6.8 and 6.1.1.4'
H H 0.0000 0.0000 'International Tables Vol C Tables 4.2.6.8 and 6.1.1.4'
N N 0.0061 0.0033 'International Tables Vol C Tables 4.2.6.8 and 6.1.1.4'
Mn Mn 0.3368 0.7283 'International Tables Vol C Tables 4.2.6.8 and 6.1.1.4'
I I -0.4742 1.8119 'International Tables Vol C Tables 4.2.6.8 and 6.1.1.4'
O O 0.0106 0.0060 'International Tables Vol C Tables 4.2.6.8 and 6.1.1.4'

loop_
_geom_angle_atom_site_label_1
_geom_angle_atom_site_label_2
_geom_angle_atom_site_label_3
_geom_angle
_geom_angle_site_symmetry_1
_geom_angle_site_symmetry_3
O1 Mn1 N4 102.5(3) . .
O1 Mn1 N2 96.0(3) . .
N4 Mn1 N2 161.5(3) . .
O1 Mn1 N1 99.3(3) . .
N4 Mn1 N1 87.4(3) . .
N2 Mn1 N1 89.5(3) . .
O1 Mn1 N3 101.3(3) . .
N4 Mn1 N3 89.5(3) . .
N2 Mn1 N3 87.0(3) . .
N1 Mn1 N3 159.3(4) . .
O1 Mn2 N101 96.7(3) . .
O1 Mn2 N103 102.4(3) . .
N101 Mn2 N103 160.8(3) . .
O1 Mn2 N102 95.1(3) . .
N101 Mn2 N102 90.2(3) . .
N103 Mn2 N102 86.8(3) . .
O1 Mn2 N104 104.3(3) . .
N101 Mn2 N104 86.7(3) . .
N103 Mn2 N104 89.8(3) . .
N102 Mn2 N104 160.6(3) . .
I1A I1 I2 80.1(3) . .
I1 I1A I2 85.0(3) . .
I3 I2 I1A 167.47(15) . .
I3 I2 I1 177.45(9) . .
I1A I2 I1 14.89(7) . .
Mn1 O1 Mn2 142.4(3) . .
C4 N1 C1 105.1(7) . .
C4 N1 Mn1 128.0(6) . .
C1 N1 Mn1 125.7(6) . .
C6 N2 C9 105.3(8) . .
C6 N2 Mn1 128.3(6) . .
C9 N2 Mn1 124.6(8) . .
C14 N3 C11 106.1(8) . .
C14 N3 Mn1 128.9(6) . .
C11 N3 Mn1 124.7(7) . .
C16 N4 C19 105.1(8) . .
C16 N4 Mn1 128.5(6) . .
C19 N4 Mn1 126.3(6) . .
C101 N101 C104 105.8(9) . .
C101 N101 Mn2 125.2(8) . .
C104 N101 Mn2 127.7(7) . .
C109 N102 C106 106.2(8) . .
C109 N102 Mn2 125.9(6) . .
C106 N102 Mn2 126.8(6) . .
C114 N103 C111 105.9(8) . .
C114 N103 Mn2 127.8(6) . .
C111 N103 Mn2 126.2(6) . .
C119 N104 C116 107.2(8) . .
C119 N104 Mn2 126.1(7) . .
C116 N104 Mn2 126.7(7) . .
C20 C1 N1 123.0(9) . .
C20 C1 C2 126.8(8) . .
N1 C1 C2 109.5(8) . .
C3 C2 C1 106.9(8) . .
C3 C2 C21 126.0(9) . .
C1 C2 C21 126.7(8) . .
C2 C3 C4 107.4(8) . .
C2 C3 C23 128.0(9) . .
C4 C3 C23 124.6(9) . .
N1 C4 C5 124.3(8) . .
N1 C4 C3 110.9(7) . .
C5 C4 C3 124.5(8) . .
C6 C5 C4 126.1(9) . .
C6 C5 H5A 117.0 . .
C4 C5 H5A 117.0 . .
C5 C6 N2 123.4(8) . .
C5 C6 C7 125.9(10) . .
N2 C6 C7 110.4(9) . .
C8 C7 C6 106.4(10) . .
C8 C7 C25 130.6(9) . .
C6 C7 C25 122.9(10) . .
C7 C8 C9 108.9(9) . .
C7 C8 C27 126.5(11) . .
C9 C8 C27 124.6(12) . .
C10 C9 N2 122.5(10) . .
C10 C9 C8 127.7(10) . .
N2 C9 C8 108.7(10) . .
C11 C10 C9 124.1(10) . .
C11 C10 C37A 108.9(12) . .
C9 C10 C37A 123.1(11) . .
C10 C11 N3 124.4(10) . .
C10 C11 C12 127.3(10) . .
N3 C11 C12 108.2(10) . .
C13 C12 C11 107.6(9) . .
C13 C12 C29 125.9(10) . .
C11 C12 C29 125.9(10) . .
C12 C13 C14 106.4(9) . .
C12 C13 C31 128.1(10) . .
C14 C13 C31 125.4(10) . .
N3 C14 C15 122.1(9) . .
N3 C14 C13 111.5(9) . .
C15 C14 C13 126.3(9) . .
C16 C15 C14 128.5(10) . .
C16 C15 H15A 115.8 . .
C14 C15 H15A 115.8 . .
C15 C16 N4 122.6(9) . .
C15 C16 C17 126.2(9) . .
N4 C16 C17 111.2(8) . .
C18 C17 C16 107.0(8) . .
C18 C17 C33 128.1(9) . .
C16 C17 C33 124.8(9) . .
C17 C18 C19 107.4(8) . .
C17 C18 C35 124.6(9) . .
C19 C18 C35 126.9(9) . .
N4 C19 C20 123.7(8) . .
N4 C19 C18 109.4(8) . .
C20 C19 C18 126.9(9) . .
C1 C20 C19 124.0(9) . .
C1 C20 C37 118.8(10) . .
C19 C20 C37 115.2(10) . .
C22 C21 C2 114.5(9) . .
C22 C21 H21A 108.6 . .
C2 C21 H21A 108.6 . .
C22 C21 H21B 108.6 . .
C2 C21 H21B 108.6 . .
H21A C21 H21B 107.6 . .
C21 C22 H22A 109.5 . .
C21 C22 H22B 109.5 . .
H22A C22 H22B 109.5 . .
C21 C22 H22C 109.5 . .
H22A C22 H22C 109.5 . .
H22B C22 H22C 109.5 . .
C3 C23 C24 111.9(9) . .
C3 C23 H23A 109.2 . .
C24 C23 H23A 109.2 . .
C3 C23 H23B 109.2 . .
C24 C23 H23B 109.2 . .
H23A C23 H23B 107.9 . .
C23 C24 H24A 109.5 . .
C23 C24 H24B 109.5 . .
H24A C24 H24B 109.5 . .
C23 C24 H24C 109.5 . .
H24A C24 H24C 109.5 . .
H24B C24 H24C 109.5 . .
C7 C25 C26 115.5(9) . .
C7 C25 H25A 108.4 . .
C26 C25 H25A 108.4 . .
C7 C25 H25B 108.4 . .
C26 C25 H25B 108.4 . .
H25A C25 H25B 107.5 . .
C25 C26 H26A 109.5 . .
C25 C26 H26B 109.5 . .
H26A C26 H26B 109.5 . .
C25 C26 H26C 109.5 . .
H26A C26 H26C 109.5 . .
H26B C26 H26C 109.5 . .
C8 C27 C28 111.3(11) . .
C8 C27 H27A 109.4 . .
C28 C27 H27A 109.4 . .
C8 C27 H27B 109.4 . .
C28 C27 H27B 109.4 . .
H27A C27 H27B 108.0 . .
C27 C28 H28A 109.5 . .
C27 C28 H28B 109.5 . .
H28A C28 H28B 109.5 . .
C27 C28 H28C 109.5 . .
H28A C28 H28C 109.5 . .
H28B C28 H28C 109.5 . .
C12 C29 C30 112.2(10) . .
C12 C29 H29A 109.2 . .
C30 C29 H29A 109.2 . .
C12 C29 H29B 109.2 . .
C30 C29 H29B 109.2 . .
H29A C29 H29B 107.9 . .
C29 C30 H30A 109.5 . .
C29 C30 H30B 109.5 . .
H30A C30 H30B 109.5 . .
C29 C30 H30C 109.5 . .
H30A C30 H30C 109.5 . .
H30B C30 H30C 109.5 . .
C13 C31 C32 112.1(9) . .
C13 C31 H31A 109.2 . .
C32 C31 H31A 109.2 . .
C13 C31 H31B 109.2 . .
C32 C31 H31B 109.2 . .
H31A C31 H31B 107.9 . .
C31 C32 H32A 109.5 . .
C31 C32 H32B 109.5 . .
H32A C32 H32B 109.5 . .
C31 C32 H32C 109.5 . .
H32A C32 H32C 109.5 . .
H32B C32 H32C 109.5 . .
C17 C33 C34 112.9(9) . .
C17 C33 H33A 109.0 . .
C34 C33 H33A 109.0 . .
C17 C33 H33B 109.0 . .
C34 C33 H33B 109.0 . .
H33A C33 H33B 107.8 . .
C33 C34 H34A 109.5 . .
C33 C34 H34B 109.5 . .
H34A C34 H34B 109.5 . .
C33 C34 H34C 109.5 . .
H34A C34 H34C 109.5 . .
H34B C34 H34C 109.5 . .
C36 C35 C18 114.3(9) . .
C36 C35 H35A 108.7 . .
C18 C35 H35A 108.7 . .
C36 C35 H35B 108.7 . .
C18 C35 H35B 108.7 . .
H35A C35 H35B 107.6 . .
C35 C36 H36A 109.5 . .
C35 C36 H36B 109.5 . .
H36A C36 H36B 109.5 . .
C35 C36 H36C 109.5 . .
H36A C36 H36C 109.5 . .
H36B C36 H36C 109.5 . .
N101 C101 C120 124.1(11) . .
N101 C101 C102 108.4(11) . .
C120 C101 C102 126.8(11) . .
C103 C102 C101 107.3(10) . .
C103 C102 C121 129.1(13) . .
C101 C102 C121 123.6(13) . .
C102 C103 C104 106.9(11) . .
C102 C103 C123 127.7(11) . .
C104 C103 C123 125.3(12) . .
N101 C104 C105 123.9(9) . .
N101 C104 C103 111.4(10) . .
C105 C104 C103 124.6(11) . .
C106 C105 C104 125.9(10) . .
C106 C105 H10A 117.0 . .
C104 C105 H10A 117.0 . .
N102 C106 C105 125.2(9) . .
N102 C106 C107 109.2(9) . .
C105 C106 C107 125.3(10) . .
C108 C107 C106 106.9(10) . .
C108 C107 C125 128.6(10) . .
C106 C107 C125 124.4(10) . .
C107 C108 C109 107.2(10) . .
C107 C108 C127 127.9(11) . .
C109 C108 C127 124.7(11) . .
N102 C109 C110 123.3(9) . .
N102 C109 C108 110.2(9) . .
C110 C109 C108 126.2(10) . .
C111 C110 C109 122.6(10) . .
C111 C110 C37B 116.8(10) . .
C109 C110 C37B 118.8(11) . .
C110 C111 N103 124.1(9) . .
C110 C111 C112 126.1(9) . .
N103 C111 C112 109.6(9) . .
C113 C112 C111 106.3(9) . .
C113 C112 C129 125.2(9) . .
C111 C112 C129 128.0(9) . .
C112 C113 C114 108.3(9) . .
C112 C113 C131 128.7(10) . .
C114 C113 C131 123.0(9) . .
N103 C114 C115 123.7(9) . .
N103 C114 C113 109.8(8) . .
C115 C114 C113 126.4(9) . .
C116 C115 C114 126.3(10) . .
C116 C115 H11A 116.9 . .
C114 C115 H11A 116.9 . .
C115 C116 N104 125.6(9) . .
C115 C116 C117 125.7(10) . .
N104 C116 C117 108.7(9) . .
C118 C117 C116 107.4(9) . .
C118 C117 C133 129.9(9) . .
C116 C117 C133 122.7(10) . .
C117 C118 C119 107.7(9) . .
C117 C118 C135 127.8(10) . .
C119 C118 C135 124.1(11) . .
C120 C119 N104 124.4(10) . .
C120 C119 C118 126.7(10) . .
N104 C119 C118 108.9(10) . .
C119 C120 C101 122.3(11) . .
C119 C120 C137 112.3(14) . .
C101 C120 C137 121.5(11) . .
C122 C121 C102 114.5(12) . .
C122 C121 H12A 108.6 . .
C102 C121 H12A 108.6 . .
C122 C121 H12B 108.6 . .
C102 C121 H12B 108.6 . .
H12A C121 H12B 107.6 . .
C121 C122 H12C 109.5 . .
C121 C122 H12D 109.5 . .
H12C C122 H12D 109.5 . .
C121 C122 H12E 109.5 . .
H12C C122 H12E 109.5 . .
H12D C122 H12E 109.5 . .
C124 C123 C103 114.3(10) . .
C124 C123 H12F 108.7 . .
C103 C123 H12F 108.7 . .
C124 C123 H12G 108.7 . .
C103 C123 H12G 108.7 . .
H12F C123 H12G 107.6 . .
C123 C124 H12H 109.5 . .
C123 C124 H12I 109.5 . .
H12H C124 H12I 109.5 . .
C123 C124 H12J 109.5 . .
H12H C124 H12J 109.5 . .
H12I C124 H12J 109.5 . .
C107 C125 C126 113.7(10) . .
C107 C125 H12K 108.8 . .
C126 C125 H12K 108.8 . .
C107 C125 H12L 108.8 . .
C126 C125 H12L 108.8 . .
H12K C125 H12L 107.7 . .
C125 C126 H12M 109.5 . .
C125 C126 H12N 109.5 . .
H12M C126 H12N 109.5 . .
C125 C126 H12O 109.5 . .
H12M C126 H12O 109.5 . .
H12N C126 H12O 109.5 . .
C128 C127 C108 91(2) . .
C128 C127 H12P 113.6 . .
C108 C127 H12P 113.6 . .
C128 C127 H12Q 113.6 . .
C108 C127 H12Q 113.6 . .
H12P C127 H12Q 110.8 . .
C127 C128 H12R 109.5 . .
C127 C128 H12S 109.5 . .
H12R C128 H12S 109.5 . .
C127 C128 H12T 109.5 . .
H12R C128 H12T 109.5 . .
H12S C128 H12T 109.5 . .
C112 C129 C130 117.4(9) . .
C112 C129 H12U 121.3 . .
C130 C129 H12U 121.3 . .
C129 C130 H13A 109.5 . .
C129 C130 H13B 109.5 . .
H13A C130 H13B 109.5 . .
C129 C130 H13C 109.5 . .
H13A C130 H13C 109.5 . .
H13B C130 H13C 109.5 . .
C113 C131 C132 111.0(9) . .
C113 C131 H13D 109.4 . .
C132 C131 H13D 109.4 . .
C113 C131 H13E 109.4 . .
C132 C131 H13E 109.4 . .
H13D C131 H13E 108.0 . .
C131 C132 H13F 109.5 . .
C131 C132 H13G 109.5 . .
H13F C132 H13G 109.5 . .
C131 C132 H13H 109.5 . .
H13F C132 H13H 109.5 . .
H13G C132 H13H 109.5 . .
C117 C133 C134 112.9(10) . .
C117 C133 H13I 109.0 . .
C134 C133 H13I 109.0 . .
C117 C133 H13J 109.0 . .
C134 C133 H13J 109.0 . .
H13I C133 H13J 107.8 . .
C133 C134 H13K 109.5 . .
C133 C134 H13L 109.5 . .
H13K C134 H13L 109.5 . .
C133 C134 H13M 109.5 . .
H13K C134 H13M 109.5 . .
H13L C134 H13M 109.5 . .
C118 C135 C136 114.4(10) . .
C118 C135 H13N 108.7 . .
C136 C135 H13N 108.7 . .
C118 C135 H13O 108.7 . .
C136 C135 H13O 108.7 . .
H13N C135 H13O 107.6 . .
C135 C136 H13P 109.5 . .
C135 C136 H13Q 109.5 . .
H13P C136 H13Q 109.5 . .
C135 C136 H13R 109.5 . .
H13P C136 H13R 109.5 . .
H13Q C136 H13R 109.5 . .
C20 C37 C137 119.0(14) . .
C20 C37 H37A 107.6 . .
C137 C37 H37A 107.6 . .
C20 C37 H37B 107.6 . .
C137 C37 H37B 107.6 . .
H37A C37 H37B 107.0 . .
C37 C137 C120 122.0(14) . .
C37 C137 H13S 106.8 . .
C120 C137 H13S 106.8 . .
C37 C137 H13T 106.8 . .
C120 C137 H13T 106.8 . .
H13S C137 H13T 106.7 . .
C37B C37A C10 125.2(14) . .
C37B C37A H37C 106.0 . .
C10 C37A H37C 106.0 . .
C37B C37A H37D 106.0 . .
C10 C37A H37D 106.0 . .
H37C C37A H37D 106.3 . .
C37A C37B C110 118.8(13) . .
C37A C37B H37E 107.6 . .
C110 C37B H37E 107.6 . .
C37A C37B H37F 107.6 . .
C110 C37B H37F 107.6 . .
H37E C37B H37F 107.1 . .
C6S C1S C2S 115.8(15) . .
C6S C1S H1SA 122.1 . .
C2S C1S H1SA 122.1 . .
C3S C2S C1S 119.6(17) . .
C3S C2S H2SA 120.2 . .
C1S C2S H2SA 120.2 . .
C2S C3S C4S 120.2(17) . .
C2S C3S H3SA 119.9 . .
C4S C3S H3SA 119.9 . .
C5S C4S C3S 121.3(17) . .
C5S C4S H4SA 119.4 . .
C3S C4S H4SA 119.4 . .
C4S C5S C6S 120.1(18) . .
C4S C5S H5SA 119.9 . .
C6S C5S H5SA 119.9 . .
C5S C6S C1S 122.9(17) . .
C5S C6S H6SA 118.6 . .
C1S C6S H6SA 118.6 . .
C8S C7S C9S 122.9(19) . .
C8S C7S H7SA 118.5 . .
C9S C7S H7SA 118.5 . .
C7S C8S C9S 120(2) . 2_675
C7S C8S H8SA 120.0 . .
C9S C8S H8SA 120.0 2_675 .
C8S C9S C7S 117(2) 2_675 .
C8S C9S H9SA 121.2 2_675 .
C7S C9S H9SA 121.8 . .

loop_
_geom_bond_atom_site_label_1
_geom_bond_atom_site_label_2
_geom_bond_distance
_geom_bond_site_symmetry_2
Mn1 O1 1.972(7) .
Mn1 N4 1.992(8) .
Mn1 N2 1.995(8) .
Mn1 N1 2.001(7) .
Mn1 N3 2.013(8) .
Mn2 O1 1.991(6) .
Mn2 N101 2.000(8) .
Mn2 N103 2.004(8) .
Mn2 N102 2.009(8) .
Mn2 N104 2.012(8) .
I1 I1A 0.759(4) .
I1 I2 2.944(2) .
I1A I2 2.911(3) .
I2 I3 2.9093(15) .
N1 C4 1.376(11) .
N1 C1 1.397(11) .
N2 C6 1.401(13) .
N2 C9 1.403(12) .
N3 C14 1.369(12) .
N3 C11 1.402(12) .
N4 C16 1.392(12) .
N4 C19 1.393(11) .
N101 C101 1.372(13) .
N101 C104 1.390(14) .
N102 C109 1.382(12) .
N102 C106 1.383(12) .
N103 C114 1.386(12) .
N103 C111 1.395(12) .
N104 C119 1.379(12) .
N104 C116 1.383(13) .
C1 C20 1.376(13) .
C1 C2 1.454(13) .
C2 C3 1.350(13) .
C2 C21 1.511(13) .
C3 C4 1.431(13) .
C3 C23 1.512(13) .
C4 C5 1.398(12) .
C5 C6 1.375(13) .
C5 H5A 0.9500 .
C6 C7 1.446(13) .
C7 C8 1.347(16) .
C7 C25 1.476(16) .
C8 C9 1.451(16) .
C8 C27 1.510(14) .
C9 C10 1.382(17) .
C10 C11 1.369(16) .
C10 C37A 1.63(2) .
C11 C12 1.456(15) .
C12 C13 1.372(15) .
C12 C29 1.505(14) .
C13 C14 1.425(13) .
C13 C31 1.491(15) .
C14 C15 1.398(13) .
C15 C16 1.381(13) .
C15 H15A 0.9500 .
C16 C17 1.416(13) .
C17 C18 1.365(13) .
C17 C33 1.510(14) .
C18 C19 1.446(13) .
C18 C35 1.511(12) .
C19 C20 1.407(14) .
C20 C37 1.56(2) .
C21 C22 1.504(16) .
C21 H21A 0.9900 .
C21 H21B 0.9900 .
C22 H22A 0.9800 .
C22 H22B 0.9800 .
C22 H22C 0.9800 .
C23 C24 1.531(15) .
C23 H23A 0.9900 .
C23 H23B 0.9900 .
C24 H24A 0.9800 .
C24 H24B 0.9800 .
C24 H24C 0.9800 .
C25 C26 1.536(16) .
C25 H25A 0.9900 .
C25 H25B 0.9900 .
C26 H26A 0.9800 .
C26 H26B 0.9800 .
C26 H26C 0.9800 .
C27 C28 1.514(19) .
C27 H27A 0.9900 .
C27 H27B 0.9900 .
C28 H28A 0.9800 .
C28 H28B 0.9800 .
C28 H28C 0.9800 .
C29 C30 1.516(16) .
C29 H29A 0.9900 .
C29 H29B 0.9900 .
C30 H30A 0.9800 .
C30 H30B 0.9800 .
C30 H30C 0.9800 .
C31 C32 1.544(18) .
C31 H31A 0.9900 .
C31 H31B 0.9900 .
C32 H32A 0.9800 .
C32 H32B 0.9800 .
C32 H32C 0.9800 .
C33 C34 1.525(16) .
C33 H33A 0.9900 .
C33 H33B 0.9900 .
C34 H34A 0.9800 .
C34 H34B 0.9800 .
C34 H34C 0.9800 .
C35 C36 1.493(15) .
C35 H35A 0.9900 .
C35 H35B 0.9900 .
C36 H36A 0.9800 .
C36 H36B 0.9800 .
C36 H36C 0.9800 .
C101 C120 1.396(19) .
C101 C102 1.481(17) .
C102 C103 1.349(19) .
C102 C121 1.511(16) .
C103 C104 1.414(14) .
C103 C123 1.511(17) .
C104 C105 1.391(15) .
C105 C106 1.385(14) .
C105 H10A 0.9500 .
C106 C107 1.458(14) .
C107 C108 1.360(16) .
C107 C125 1.489(15) .
C108 C109 1.436(15) .
C108 C127 1.71(2) .
C109 C110 1.420(15) .
C110 C111 1.389(15) .
C110 C37B 1.62(2) .
C111 C112 1.455(14) .
C112 C113 1.360(13) .
C112 C129 1.491(13) .
C113 C114 1.431(14) .
C113 C131 1.522(14) .
C114 C115 1.397(14) .
C115 C116 1.359(14) .
C115 H11A 0.9500 .
C116 C117 1.455(13) .
C117 C118 1.347(15) .
C117 C133 1.501(15) .
C118 C119 1.451(14) .
C118 C135 1.502(14) .
C119 C120 1.378(17) .
C120 C137 1.68(2) .
C121 C122 1.50(2) .
C121 H12A 0.9900 .
C121 H12B 0.9900 .
C122 H12C 0.9800 .
C122 H12D 0.9800 .
C122 H12E 0.9800 .
C123 C124 1.498(15) .
C123 H12F 0.9900 .
C123 H12G 0.9900 .
C124 H12H 0.9800 .
C124 H12I 0.9800 .
C124 H12J 0.9800 .
C125 C126 1.518(16) .
C125 H12K 0.9900 .
C125 H12L 0.9900 .
C126 H12M 0.9800 .
C126 H12N 0.9800 .
C126 H12O 0.9800 .
C127 C128 1.37(3) .
C127 H12P 0.9900 .
C127 H12Q 0.9900 .
C128 H12R 0.9800 .
C128 H12S 0.9800 .
C128 H12T 0.9800 .
C129 C130 1.494(16) .
C129 H12U 0.9500 .
C130 H13A 0.9800 .
C130 H13B 0.9800 .
C130 H13C 0.9800 .
C131 C132 1.535(16) .
C131 H13D 0.9900 .
C131 H13E 0.9900 .
C132 H13F 0.9800 .
C132 H13G 0.9800 .
C132 H13H 0.9800 .
C133 C134 1.503(16) .
C133 H13I 0.9900 .
C133 H13J 0.9900 .
C134 H13K 0.9800 .
C134 H13L 0.9800 .
C134 H13M 0.9800 .
C135 C136 1.517(16) .
C135 H13N 0.9900 .
C135 H13O 0.9900 .
C136 H13P 0.9800 .
C136 H13Q 0.9800 .
C136 H13R 0.9800 .
C37 C137 1.58(3) .
C37 H37A 0.9900 .
C37 H37B 0.9900 .
C137 H13S 0.9900 .
C137 H13T 0.9900 .
C37A C37B 1.58(2) .
C37A H37C 0.9900 .
C37A H37D 0.9900 .
C37B H37E 0.9900 .
C37B H37F 0.9900 .
C1S C6S 1.36(2) .
C1S C2S 1.46(2) .
C1S H1SA 0.9500 .
C2S C3S 1.35(2) .
C2S H2SA 0.9500 .
C3S C4S 1.35(3) .
C3S H3SA 0.9500 .
C4S C5S 1.34(2) .
C4S H4SA 0.9500 .
C5S C6S 1.34(2) .
C5S H5SA 0.9500 .
C6S H6SA 0.9500 .
C7S C8S 1.35(3) .
C7S C9S 1.36(3) .
C7S H7SA 0.9500 .
C8S C9S 1.36(3) 2_675
C8S H8SA 0.9500 .
C9S C8S 1.35(3) 2_675
C9S H9SA 0.9558 .
